data_4000810
loop_
_publ_author_name
'Reisinger, Sandra A.'
'Tang, Chiu C.'
'Thompson, Stephen P.'
'Morrison, Finlay D.'
'Lightfoot, Philip'

_publ_section_title
;
 Structural Phase Transition in theS=1/2Kagome System Cs2ZrCu3F12and a
 Comparison to the Valence-Bond-Solid Phase in Rb2SnCu3F12
;
_journal_issue 18
_journal_name_full 'Chemistry of Materials'
_journal_page_first 4234
_journal_paper_doi 10.1021/cm201762f
_journal_volume 23
_journal_year 2011
_chemical_formula_moiety 'Cu3 F12 Zr, 2(Cs)'
_chemical_formula_sum 'Cs2 Cu3 F12 Zr'
_chemical_formula_weight 775.65
_chemical_name_systematic
;
 ?
;
_space_group_IT_number 11
_symmetry_cell_setting monoclinic
_symmetry_space_group_name_Hall '-P 2yb'
_symmetry_space_group_name_H-M 'P 1 21/m 1'
_atom_sites_solution_primary direct
_atom_sites_solution_secondary difmap
_audit_creation_method SHELXL-97
_cell_angle_alpha 90.00
_cell_angle_beta 93.97(2)
_cell_angle_gamma 90.00
_cell_formula_units_Z 2
_cell_length_a 7.798(15)
_cell_length_b 7.212(14)
_cell_length_c 10.351(19)
_cell_measurement_reflns_used 1250
_cell_measurement_temperature 125(2)
_cell_measurement_theta_max 27.4
_cell_measurement_theta_min 2.0
_cell_volume 580.7(19)
_computing_cell_refinement
;
Rigaku CrystalClear-SM Expert 2.0 r2
;
_computing_data_collection
;
Rigaku CrystalClear-SM Expert 2.0 r2
;
_computing_data_reduction
;
Rigaku CrystalClear-SM Expert 2.0 r2
;
_computing_structure_refinement 'SHELXL-97 (Sheldrick, 1997)'
_diffrn_ambient_temperature 125(2)
_diffrn_detector_area_resol_mean 13.6612
_diffrn_measured_fraction_theta_full 0.997
_diffrn_measured_fraction_theta_max 0.997
_diffrn_measurement_device_type
;
Rigaku CrystalClear-SM Expert 2.0 r2
;
_diffrn_measurement_method 'profile data from \w-scans'
_diffrn_radiation_monochromator graphite
_diffrn_radiation_source 'fine-focus sealed tube'
_diffrn_radiation_type MoK\a
_diffrn_radiation_wavelength 0.71073
_diffrn_reflns_av_R_equivalents 0.1164
_diffrn_reflns_av_sigmaI/netI 0.0789
_diffrn_reflns_limit_h_max 9
_diffrn_reflns_limit_h_min -9
_diffrn_reflns_limit_k_max 8
_diffrn_reflns_limit_k_min -8
_diffrn_reflns_limit_l_max 12
_diffrn_reflns_limit_l_min -12
_diffrn_reflns_number 5010
_diffrn_reflns_theta_full 25.01
_diffrn_reflns_theta_max 25.01
_diffrn_reflns_theta_min 1.97
_exptl_absorpt_coefficient_mu 12.601
_exptl_absorpt_correction_T_max 1.000
_exptl_absorpt_correction_T_min 0.707
_exptl_absorpt_correction_type multi-scan
_exptl_crystal_colour 'Pale blue'
_exptl_crystal_density_diffrn 4.436
_exptl_crystal_density_method 'not measured'
_exptl_crystal_description Prism
_exptl_crystal_F_000 690
_exptl_crystal_size_max 0.16
_exptl_crystal_size_mid 0.06
_exptl_crystal_size_min 0.03
_refine_diff_density_max 1.976
_refine_diff_density_min -1.480
_refine_diff_density_rms 0.347
_refine_ls_extinction_method none
_refine_ls_goodness_of_fit_ref 1.122
_refine_ls_matrix_type full
_refine_ls_number_parameters 97
_refine_ls_number_reflns 1114
_refine_ls_number_restraints 0
_refine_ls_restrained_S_all 1.122
_refine_ls_R_factor_all 0.0620
_refine_ls_R_factor_gt 0.0489
_refine_ls_shift/su_max 0.000
_refine_ls_shift/su_mean 0.000
_refine_ls_structure_factor_coef Fsqd
_refine_ls_weighting_details 'calc w=1/[\s^2^(Fo^2^)+(0.0281P)^2^+3.6959P] where P=(Fo^2^+2Fc^2^)/3'
_refine_ls_weighting_scheme calc
_refine_ls_wR_factor_gt 0.1022
_refine_ls_wR_factor_ref 0.1087
_reflns_number_gt 928
_reflns_number_total 1114
_reflns_threshold_expression >2sigma(I)
_cod_data_source_file cm201762f_si_002.cif
_cod_data_source_block cs2cu3zrf12
_cod_depositor_comments
;
The following automatic conversions were performed:

'_exptl_absorpt_correction_type' value 'Multi-scan' changed to
'multi-scan' according to
/home/saulius/struct/CIF-dictionaries/cif_core.dic dictionary named
'cif_core.dic' version 2.4.1 from 2010-06-29.

Automatic conversion script
Id: cif_fix_values 1715 2011-07-08 13:25:40Z adriana 

 Adding full bibliography for 4000810--4000811.cif.
;
_cod_original_sg_symbol_H-M P21/m
_cod_original_formula_sum 'Cs2 Cu3 F12 Zr1'
_cod_database_code 4000810

loop_
_symmetry_equiv_pos_as_xyz
'x, y, z'
'-x, y+1/2, -z'
'-x, -y, -z'
'x, -y-1/2, z'

loop_
_atom_site_label
_atom_site_type_symbol
_atom_site_fract_x
_atom_site_fract_y
_atom_site_fract_z
_atom_site_U_iso_or_equiv
_atom_site_adp_type
_atom_site_occupancy
_atom_site_symmetry_multiplicity
_atom_site_calc_flag
_atom_site_refinement_flags
Cu1 Cu 0.7835(2) 0.2500 0.22795(17) 0.0130(5) Uani 1 2 d S
Cu2 Cu 0.5000 0.0000 0.0000 0.0138(5) Uani 1 2 d S
Cu3 Cu 1.0000 0.0000 0.5000 0.0128(4) Uani 1 2 d S
Zr1 Zr 0.29704(19) 0.2500 0.24012(13) 0.0128(4) Uani 1 2 d S
Cs1 Cs 0.01073(13) 0.7500 0.14940(9) 0.0195(3) Uani 1 2 d S
Cs2 Cs 0.55285(14) 0.7500 0.37564(9) 0.0230(3) Uani 1 2 d S
F1 F 0.7040(8) 0.0572(8) 0.1046(5) 0.0179(14) Uani 1 1 d .
F2 F 0.8597(8) 0.0517(8) 0.3432(5) 0.0189(14) Uani 1 1 d .
F3 F 0.5361(11) 0.2500 0.3251(8) 0.018(2) Uani 1 2 d S
F4 F 1.0606(11) 0.2500 0.1476(7) 0.017(2) Uani 1 2 d S
F5 F 0.3983(11) 0.2500 0.0373(8) 0.019(2) Uani 1 2 d S
F6 F 0.3517(8) -0.0185(8) 0.1718(6) 0.0213(15) Uani 1 1 d .
F7 F 0.9841(12) 0.2500 0.5598(8) 0.018(2) Uani 1 2 d S
F8 F 0.7687(8) -0.0739(9) 0.6169(6) 0.0226(15) Uani 1 1 d .

loop_
_atom_site_aniso_label
_atom_site_aniso_U_11
_atom_site_aniso_U_22
_atom_site_aniso_U_33
_atom_site_aniso_U_23
_atom_site_aniso_U_13
_atom_site_aniso_U_12
Cu1 0.0131(10) 0.0095(10) 0.0157(9) 0.000 -0.0029(8) 0.000
Cu2 0.0158(11) 0.0103(10) 0.0150(9) -0.0018(7) -0.0019(8) 0.0018(7)
Cu3 0.0171(11) 0.0058(9) 0.0154(9) 0.0004(7) -0.0010(8) 0.0005(7)
Zr1 0.0123(8) 0.0107(8) 0.0152(8) 0.000 -0.0003(6) 0.000
Cs1 0.0214(6) 0.0178(6) 0.0191(6) 0.000 -0.0006(4) 0.000
Cs2 0.0287(7) 0.0185(6) 0.0208(6) 0.000 -0.0061(5) 0.000
F1 0.019(4) 0.016(3) 0.018(3) -0.006(3) -0.007(3) 0.005(3)
F2 0.018(4) 0.016(3) 0.022(3) -0.001(3) -0.005(3) -0.001(3)
F3 0.014(5) 0.015(5) 0.023(5) 0.000 -0.009(4) 0.000
F4 0.013(5) 0.026(5) 0.012(4) 0.000 -0.009(4) 0.000
F5 0.023(6) 0.015(5) 0.019(5) 0.000 0.000(4) 0.000
F6 0.023(4) 0.016(3) 0.025(3) -0.005(3) 0.000(3) 0.001(3)
F7 0.030(6) 0.005(4) 0.018(4) 0.000 -0.007(4) 0.000
F8 0.018(4) 0.024(4) 0.025(3) 0.003(3) -0.001(3) 0.003(3)

loop_
_atom_type_symbol
_atom_type_description
_atom_type_scat_dispersion_real
_atom_type_scat_dispersion_imag
_atom_type_scat_source
Cs Cs -0.3680 2.1192 'International Tables Vol C Tables 4.2.6.8 and 6.1.1.4'
Cu Cu 0.3201 1.2651 'International Tables Vol C Tables 4.2.6.8 and 6.1.1.4'
F F 0.0171 0.0103 'International Tables Vol C Tables 4.2.6.8 and 6.1.1.4'
Zr Zr -2.9673 0.5597 'International Tables Vol C Tables 4.2.6.8 and 6.1.1.4'

loop_
_geom_angle_atom_site_label_1
_geom_angle_atom_site_label_2
_geom_angle_atom_site_label_3
_geom_angle
_geom_angle_site_symmetry_1
_geom_angle_site_symmetry_3
F2 Cu1 F2 95.6(4) 4_565 .
F2 Cu1 F1 177.4(2) 4_565 .
F2 Cu1 F1 87.0(3) . .
F2 Cu1 F1 87.0(3) 4_565 4_565
F2 Cu1 F1 177.4(2) . 4_565
F1 Cu1 F1 90.4(4) . 4_565
F2 Cu1 F3 87.7(3) 4_565 .
F2 Cu1 F3 87.7(3) . .
F1 Cu1 F3 92.8(3) . .
F1 Cu1 F3 92.8(3) 4_565 .
F2 Cu1 F4 88.1(2) 4_565 .
F2 Cu1 F4 88.1(2) . .
F1 Cu1 F4 91.5(2) . .
F1 Cu1 F4 91.5(2) 4_565 .
F3 Cu1 F4 173.8(3) . .
F2 Cu1 Cs1 49.9(2) 4_565 1_655
F2 Cu1 Cs1 130.7(2) . 1_655
F1 Cu1 Cs1 127.8(2) . 1_655
F1 Cu1 Cs1 51.1(2) 4_565 1_655
F3 Cu1 Cs1 118.98(7) . 1_655
F4 Cu1 Cs1 61.04(7) . 1_655
F2 Cu1 Cs1 130.7(2) 4_565 1_645
F2 Cu1 Cs1 49.9(2) . 1_645
F1 Cu1 Cs1 51.1(2) . 1_645
F1 Cu1 Cs1 127.8(2) 4_565 1_645
F3 Cu1 Cs1 118.98(7) . 1_645
F4 Cu1 Cs1 61.04(7) . 1_645
Cs1 Cu1 Cs1 121.97(13) 1_655 1_645
F2 Cu1 Cs1 116.2(2) 4_565 3_665
F2 Cu1 Cs1 116.2(2) . 3_665
F1 Cu1 Cs1 62.1(2) . 3_665
F1 Cu1 Cs1 62.1(2) 4_565 3_665
F3 Cu1 Cs1 142.4(2) . 3_665
F4 Cu1 Cs1 43.81(18) . 3_665
Cs1 Cu1 Cs1 68.31(5) 1_655 3_665
Cs1 Cu1 Cs1 68.31(5) 1_645 3_665
F2 Cu1 Cs2 44.4(2) 4_565 .
F2 Cu1 Cs2 120.9(2) . .
F1 Cu1 Cs2 134.2(2) . .
F1 Cu1 Cs2 61.4(2) 4_565 .
F3 Cu1 Cs2 56.77(7) . .
F4 Cu1 Cs2 122.16(7) . .
Cs1 Cu1 Cs2 62.52(12) 1_655 .
Cs1 Cu1 Cs2 170.79(5) 1_645 .
Cs1 Cu1 Cs2 120.35(6) 3_665 .
F2 Cu1 Cs2 120.9(2) 4_565 1_545
F2 Cu1 Cs2 44.4(2) . 1_545
F1 Cu1 Cs2 61.4(2) . 1_545
F1 Cu1 Cs2 134.2(2) 4_565 1_545
F3 Cu1 Cs2 56.77(7) . 1_545
F4 Cu1 Cs2 122.16(7) . 1_545
Cs1 Cu1 Cs2 170.79(5) 1_655 1_545
Cs1 Cu1 Cs2 62.52(12) 1_645 1_545
Cs1 Cu1 Cs2 120.35(6) 3_665 1_545
Cs2 Cu1 Cs2 111.84(13) . 1_545
F1 Cu2 F1 180.0(4) . 3_655
F1 Cu2 F5 91.2(3) . .
F1 Cu2 F5 88.8(3) 3_655 .
F1 Cu2 F5 88.8(3) . 3_655
F1 Cu2 F5 91.2(3) 3_655 3_655
F5 Cu2 F5 180.0(6) . 3_655
F1 Cu2 F6 88.9(3) . 3_655
F1 Cu2 F6 91.1(3) 3_655 3_655
F5 Cu2 F6 109.7(3) . 3_655
F5 Cu2 F6 70.3(3) 3_655 3_655
F1 Cu2 F6 91.1(3) . .
F1 Cu2 F6 88.9(3) 3_655 .
F5 Cu2 F6 70.3(3) . .
F5 Cu2 F6 109.7(3) 3_655 .
F6 Cu2 F6 180.0(4) 3_655 .
F1 Cu2 Cs2 63.3(2) . 1_545
F1 Cu2 Cs2 116.7(2) 3_655 1_545
F5 Cu2 Cs2 102.5(2) . 1_545
F5 Cu2 Cs2 77.5(2) 3_655 1_545
F6 Cu2 Cs2 137.72(18) 3_655 1_545
F6 Cu2 Cs2 42.28(18) . 1_545
F1 Cu2 Cs2 116.7(2) . 3_665
F1 Cu2 Cs2 63.3(2) 3_655 3_665
F5 Cu2 Cs2 77.5(2) . 3_665
F5 Cu2 Cs2 102.5(2) 3_655 3_665
F6 Cu2 Cs2 42.28(18) 3_655 3_665
F6 Cu2 Cs2 137.72(18) . 3_665
Cs2 Cu2 Cs2 180.00(3) 1_545 3_665
F7 Cu3 F7 180.0(4) 3_756 .
F7 Cu3 F2 87.5(3) 3_756 .
F7 Cu3 F2 92.5(3) . .
F7 Cu3 F2 92.5(3) 3_756 3_756
F7 Cu3 F2 87.5(3) . 3_756
F2 Cu3 F2 180.0(2) . 3_756
F7 Cu3 F8 88.7(3) 3_756 3_756
F7 Cu3 F8 91.3(3) . 3_756
F2 Cu3 F8 86.1(3) . 3_756
F2 Cu3 F8 93.9(3) 3_756 3_756
F7 Cu3 F8 91.3(3) 3_756 .
F7 Cu3 F8 88.7(3) . .
F2 Cu3 F8 93.9(3) . .
F2 Cu3 F8 86.1(3) 3_756 .
F8 Cu3 F8 180.00(18) 3_756 .
F7 Cu3 Cs2 116.6(3) 3_756 3_766
F7 Cu3 Cs2 63.4(3) . 3_766
F2 Cu3 Cs2 127.30(19) . 3_766
F2 Cu3 Cs2 52.70(19) 3_756 3_766
F8 Cu3 Cs2 51.42(18) 3_756 3_766
F8 Cu3 Cs2 128.58(18) . 3_766
F7 Cu3 Cs2 63.4(3) 3_756 1_545
F7 Cu3 Cs2 116.6(3) . 1_545
F2 Cu3 Cs2 52.70(19) . 1_545
F2 Cu3 Cs2 127.30(19) 3_756 1_545
F8 Cu3 Cs2 128.58(18) 3_756 1_545
F8 Cu3 Cs2 51.42(18) . 1_545
Cs2 Cu3 Cs2 180.0 3_766 1_545
F7 Cu3 Cs1 135.6(2) 3_756 3_666
F7 Cu3 Cs1 44.4(2) . 3_666
F2 Cu3 Cs1 128.4(2) . 3_666
F2 Cu3 Cs1 51.6(2) 3_756 3_666
F8 Cu3 Cs1 115.62(17) 3_756 3_666
F8 Cu3 Cs1 64.38(17) . 3_666
Cs2 Cu3 Cs1 65.74(6) 3_766 3_666
Cs2 Cu3 Cs1 114.26(6) 1_545 3_666
F7 Cu3 Cs1 44.4(2) 3_756 1_645
F7 Cu3 Cs1 135.6(2) . 1_645
F2 Cu3 Cs1 51.6(2) . 1_645
F2 Cu3 Cs1 128.4(2) 3_756 1_645
F8 Cu3 Cs1 64.38(17) 3_756 1_645
F8 Cu3 Cs1 115.62(17) . 1_645
Cs2 Cu3 Cs1 114.26(6) 3_766 1_645
Cs2 Cu3 Cs1 65.74(6) 1_545 1_645
Cs1 Cu3 Cs1 180.0 3_666 1_645
F3 Zr1 F4 177.7(4) . 1_455
F3 Zr1 F8 87.4(3) . 2_656
F4 Zr1 F8 94.4(3) 1_455 2_656
F3 Zr1 F8 87.4(3) . 3_656
F4 Zr1 F8 94.4(3) 1_455 3_656
F8 Zr1 F8 76.9(4) 2_656 3_656
F3 Zr1 F6 86.8(2) . 4_565
F4 Zr1 F6 92.3(2) 1_455 4_565
F8 Zr1 F6 74.9(3) 2_656 4_565
F8 Zr1 F6 151.4(3) 3_656 4_565
F3 Zr1 F6 86.8(2) . .
F4 Zr1 F6 92.3(2) 1_455 .
F8 Zr1 F6 151.4(3) 2_656 .
F8 Zr1 F6 74.9(3) 3_656 .
F6 Zr1 F6 132.6(4) 4_565 .
F3 Zr1 F5 91.9(3) . .
F4 Zr1 F5 85.8(3) 1_455 .
F8 Zr1 F5 141.53(19) 2_656 .
F8 Zr1 F5 141.53(19) 3_656 .
F6 Zr1 F5 66.66(18) 4_565 .
F6 Zr1 F5 66.66(18) . .
F3 Zr1 Cs2 51.3(2) . 3_666
F4 Zr1 Cs2 131.0(2) 1_455 3_666
F8 Zr1 Cs2 50.29(19) 2_656 3_666
F8 Zr1 Cs2 50.3(2) 3_656 3_666
F6 Zr1 Cs2 106.02(17) 4_565 3_666
F6 Zr1 Cs2 106.02(17) . 3_666
F5 Zr1 Cs2 143.2(2) . 3_666
F3 Zr1 Cs2 57.44(7) . .
F4 Zr1 Cs2 122.80(7) 1_455 .
F8 Zr1 Cs2 51.5(2) 2_656 .
F8 Zr1 Cs2 114.7(2) 3_656 .
F6 Zr1 Cs2 40.81(18) 4_565 .
F6 Zr1 Cs2 140.9(2) . .
F5 Zr1 Cs2 96.72(14) . .
Cs2 Zr1 Cs2 65.56(5) 3_666 .
F3 Zr1 Cs2 57.44(7) . 1_545
F4 Zr1 Cs2 122.80(7) 1_455 1_545
F8 Zr1 Cs2 114.7(2) 2_656 1_545
F8 Zr1 Cs2 51.5(2) 3_656 1_545
F6 Zr1 Cs2 140.9(2) 4_565 1_545
F6 Zr1 Cs2 40.81(18) . 1_545
F5 Zr1 Cs2 96.72(13) . 1_545
Cs2 Zr1 Cs2 65.56(5) 3_666 1_545
Cs2 Zr1 Cs2 113.64(13) . 1_545
F3 Zr1 Cs1 123.18(7) . 1_545
F4 Zr1 Cs1 56.92(7) 1_455 1_545
F8 Zr1 Cs1 121.7(2) 2_656 1_545
F8 Zr1 Cs1 59.0(2) 3_656 1_545
F6 Zr1 Cs1 143.74(19) 4_565 1_545
F6 Zr1 Cs1 43.5(2) . 1_545
F5 Zr1 Cs1 90.37(13) . 1_545
Cs2 Zr1 Cs1 108.83(4) 3_666 1_545
Cs2 Zr1 Cs1 172.88(5) . 1_545
Cs2 Zr1 Cs1 65.92(13) 1_545 1_545
F3 Zr1 Cs1 123.18(7) . .
F4 Zr1 Cs1 56.92(7) 1_455 .
F8 Zr1 Cs1 59.0(2) 2_656 .
F8 Zr1 Cs1 121.7(2) 3_656 .
F6 Zr1 Cs1 43.5(2) 4_565 .
F6 Zr1 Cs1 143.74(19) . .
F5 Zr1 Cs1 90.37(13) . .
Cs2 Zr1 Cs1 108.83(4) 3_666 .
Cs2 Zr1 Cs1 65.92(2) . .
Cs2 Zr1 Cs1 172.88(5) 1_545 .
Cs1 Zr1 Cs1 113.56(14) 1_545 .
F7 Cs1 F4 170.4(2) 3_666 3_665
F7 Cs1 F6 88.48(19) 3_666 1_565
F4 Cs1 F6 99.61(18) 3_665 1_565
F7 Cs1 F6 88.48(19) 3_666 4_565
F4 Cs1 F6 99.61(18) 3_665 4_565
F6 Cs1 F6 64.4(3) 1_565 4_565
F7 Cs1 F2 50.19(15) 3_666 1_465
F4 Cs1 F2 124.71(16) 3_665 1_465
F6 Cs1 F2 86.52(19) 1_565 1_465
F6 Cs1 F2 130.96(16) 4_565 1_465
F7 Cs1 F2 50.19(15) 3_666 4_465
F4 Cs1 F2 124.71(16) 3_665 4_465
F6 Cs1 F2 130.96(16) 1_565 4_465
F6 Cs1 F2 86.52(19) 4_565 4_465
F2 Cs1 F2 84.5(3) 1_465 4_465
F7 Cs1 F1 95.79(16) 3_666 4_465
F4 Cs1 F1 77.24(15) 3_665 4_465
F6 Cs1 F1 168.47(16) 1_565 4_465
F6 Cs1 F1 105.0(2) 4_565 4_465
F2 Cs1 F1 104.4(2) 1_465 4_465
F2 Cs1 F1 48.57(16) 4_465 4_465
F7 Cs1 F1 95.79(16) 3_666 1_465
F4 Cs1 F1 77.24(15) 3_665 1_465
F6 Cs1 F1 105.0(2) 1_565 1_465
F6 Cs1 F1 168.47(16) 4_565 1_465
F2 Cs1 F1 48.57(16) 1_465 1_465
F2 Cs1 F1 104.4(2) 4_465 1_465
F1 Cs1 F1 85.3(3) 4_465 1_465
F7 Cs1 F5 119.0(2) 3_666 3_565
F4 Cs1 F5 51.4(2) 3_665 3_565
F6 Cs1 F5 138.80(15) 1_565 3_565
F6 Cs1 F5 138.80(15) 4_565 3_565
F2 Cs1 F5 89.19(18) 1_465 3_565
F2 Cs1 F5 89.19(18) 4_465 3_565
F1 Cs1 F5 46.69(13) 4_465 3_565
F1 Cs1 F5 46.69(13) 1_465 3_565
F7 Cs1 F4 90.63(12) 3_666 1_465
F4 Cs1 F4 90.40(12) 3_665 1_465
F6 Cs1 F4 51.70(18) 1_565 1_465
F6 Cs1 F4 116.05(19) 4_565 1_465
F2 Cs1 F4 51.57(19) 1_465 1_465
F2 Cs1 F4 135.66(18) 4_465 1_465
F1 Cs1 F4 138.63(18) 4_465 1_465
F1 Cs1 F4 53.36(19) 1_465 1_465
F5 Cs1 F4 95.06(12) 3_565 1_465
F7 Cs1 F4 90.63(12) 3_666 1_455
F4 Cs1 F4 90.40(12) 3_665 1_455
F6 Cs1 F4 116.05(19) 1_565 1_455
F6 Cs1 F4 51.70(18) 4_565 1_455
F2 Cs1 F4 135.66(18) 1_465 1_455
F2 Cs1 F4 51.57(19) 4_465 1_455
F1 Cs1 F4 53.36(19) 4_465 1_455
F1 Cs1 F4 138.63(18) 1_465 1_455
F5 Cs1 F4 95.06(12) 3_565 1_455
F4 Cs1 F4 167.6(3) 1_465 1_455
F7 Cs1 F8 51.11(16) 3_666 3_666
F4 Cs1 F8 134.02(14) 3_665 3_666
F6 Cs1 F8 42.44(16) 1_565 3_666
F6 Cs1 F8 86.24(18) 4_565 3_666
F2 Cs1 F8 48.92(18) 1_465 3_666
F2 Cs1 F8 101.05(19) 4_465 3_666
F1 Cs1 F8 145.36(15) 4_465 3_666
F1 Cs1 F8 88.13(18) 1_465 3_666
F5 Cs1 F8 134.66(13) 3_565 3_666
F4 Cs1 F8 47.98(16) 1_465 3_666
F4 Cs1 F8 125.86(17) 1_455 3_666
F6 Cs2 F6 66.6(3) 4_565 1_565
F6 Cs2 F8 169.94(16) 4_565 1_565
F6 Cs2 F8 123.07(19) 1_565 1_565
F6 Cs2 F8 123.07(19) 4_565 4_565
F6 Cs2 F8 169.94(16) 1_565 4_565
F8 Cs2 F8 47.1(2) 1_565 4_565
F6 Cs2 F3 122.17(19) 4_565 3_666
F6 Cs2 F3 122.17(19) 1_565 3_666
F8 Cs2 F3 51.8(2) 1_565 3_666
F8 Cs2 F3 51.83(19) 4_565 3_666
F6 Cs2 F2 129.83(18) 4_565 1_565
F6 Cs2 F2 84.8(2) 1_565 1_565
F8 Cs2 F2 57.51(17) 1_565 1_565
F8 Cs2 F2 89.71(19) 4_565 1_565
F3 Cs2 F2 107.85(15) 3_666 1_565
F6 Cs2 F2 84.8(2) 4_565 4_565
F6 Cs2 F2 129.83(18) 1_565 4_565
F8 Cs2 F2 89.71(19) 1_565 4_565
F8 Cs2 F2 57.51(17) 4_565 4_565
F3 Cs2 F2 107.85(15) 3_666 4_565
F2 Cs2 F2 83.5(3) 1_565 4_565
F6 Cs2 F8 45.51(17) 4_565 2_656
F6 Cs2 F8 92.7(2) 1_565 2_656
F8 Cs2 F8 127.04(13) 1_565 2_656
F8 Cs2 F8 93.34(18) 4_565 2_656
F3 Cs2 F8 76.82(15) 3_666 2_656
F2 Cs2 F8 175.33(14) 1_565 2_656
F2 Cs2 F8 95.2(2) 4_565 2_656
F6 Cs2 F8 92.7(2) 4_565 3_666
F6 Cs2 F8 45.51(17) 1_565 3_666
F8 Cs2 F8 93.34(18) 1_565 3_666
F8 Cs2 F8 127.04(13) 4_565 3_666
F3 Cs2 F8 76.82(15) 3_666 3_666
F2 Cs2 F8 95.2(2) 1_565 3_666
F2 Cs2 F8 175.33(14) 4_565 3_666
F8 Cs2 F8 85.8(3) 2_656 3_666
F6 Cs2 F7 125.96(16) 4_565 3_766
F6 Cs2 F7 125.96(16) 1_565 3_766
F8 Cs2 F7 52.32(17) 1_565 3_766
F8 Cs2 F7 52.32(17) 4_565 3_766
F3 Cs2 F7 95.8(2) 3_666 3_766
F2 Cs2 F7 44.95(14) 1_565 3_766
F2 Cs2 F7 44.95(14) 4_565 3_766
F8 Cs2 F7 135.70(14) 2_656 3_766
F8 Cs2 F7 135.70(14) 3_666 3_766
F6 Cs2 F3 49.12(17) 4_565 .
F6 Cs2 F3 115.59(18) 1_565 .
F8 Cs2 F3 121.33(17) 1_565 .
F8 Cs2 F3 74.28(18) 4_565 .
F3 Cs2 F3 97.47(13) 3_666 .
F2 Cs2 F3 131.55(19) 1_565 .
F2 Cs2 F3 49.15(19) 4_565 .
F8 Cs2 F3 46.43(19) 2_656 .
F8 Cs2 F3 131.12(19) 3_666 .
F7 Cs2 F3 92.97(13) 3_766 .
F6 Cs2 F3 115.59(18) 4_565 1_565
F6 Cs2 F3 49.12(17) 1_565 1_565
F8 Cs2 F3 74.28(18) 1_565 1_565
F8 Cs2 F3 121.33(17) 4_565 1_565
F3 Cs2 F3 97.47(13) 3_666 1_565
F2 Cs2 F3 49.15(19) 1_565 1_565
F2 Cs2 F3 131.55(19) 4_565 1_565
F8 Cs2 F3 131.12(19) 2_656 1_565
F8 Cs2 F3 46.43(19) 3_666 1_565
F7 Cs2 F3 92.97(13) 3_766 1_565
F3 Cs2 F3 163.3(3) . 1_565
Cu2 F1 Cu1 137.5(3) . .
Cu2 F1 Cs1 120.5(3) . 1_645
Cu1 F1 Cs1 101.1(2) . 1_645
Cu3 F2 Cu1 142.7(3) . .
Cu3 F2 Cs1 100.5(3) . 1_645
Cu1 F2 Cs1 103.0(3) . 1_645
Cu3 F2 Cs2 99.3(2) . 1_545
Cu1 F2 Cs2 111.1(3) . 1_545
Cs1 F2 Cs2 85.20(18) 1_645 1_545
Zr1 F3 Cu1 127.4(4) . .
Zr1 F3 Cs2 99.6(3) . 3_666
Cu1 F3 Cs2 133.0(3) . 3_666
Zr1 F3 Cs2 94.93(13) . .
Cu1 F3 Cs2 92.35(14) . .
Cs2 F3 Cs2 82.53(13) 3_666 .
Zr1 F3 Cs2 94.93(13) . 1_545
Cu1 F3 Cs2 92.35(14) . 1_545
Cs2 F3 Cs2 82.53(13) 3_666 1_545
Cs2 F3 Cs2 163.3(3) . 1_545
Zr1 F4 Cu1 131.3(4) 1_655 .
Zr1 F4 Cs1 124.6(4) 1_655 3_665
Cu1 F4 Cs1 104.1(3) . 3_665
Zr1 F4 Cs1 95.30(12) 1_655 1_645
Cu1 F4 Cs1 84.12(14) . 1_645
Cs1 F4 Cs1 89.60(12) 3_665 1_645
Zr1 F4 Cs1 95.30(12) 1_655 1_655
Cu1 F4 Cs1 84.12(14) . 1_655
Cs1 F4 Cs1 89.60(12) 3_665 1_655
Cs1 F4 Cs1 167.6(3) 1_645 1_655
Cu2 F5 Cu2 126.7(5) 2_655 .
Cu2 F5 Zr1 109.9(2) 2_655 .
Cu2 F5 Zr1 109.9(2) . .
Cu2 F5 Cs1 104.0(2) 2_655 3_565
Cu2 F5 Cs1 104.0(2) . 3_565
Zr1 F5 Cs1 98.2(3) . 3_565
Zr1 F6 Cu2 110.2(3) . .
Zr1 F6 Cs2 112.1(3) . 1_545
Cu2 F6 Cs2 108.7(3) . 1_545
Zr1 F6 Cs1 108.8(3) . 1_545
Cu2 F6 Cs1 117.7(2) . 1_545
Cs2 F6 Cs1 98.8(2) 1_545 1_545
Cu3 F7 Cu3 140.9(5) . 2_756
Cu3 F7 Cs1 109.1(2) . 3_666
Cu3 F7 Cs1 109.1(2) 2_756 3_666
Cu3 F7 Cs2 88.5(3) . 3_766
Cu3 F7 Cs2 88.5(3) 2_756 3_766
Cs1 F7 Cs2 82.62(19) 3_666 3_766
Zr1 F8 Cu3 140.3(3) 3_656 .
Zr1 F8 Cs2 100.1(3) 3_656 1_545
Cu3 F8 Cs2 94.1(2) . 1_545
Zr1 F8 Cs2 100.7(2) 3_656 3_666
Cu3 F8 Cs2 117.0(2) . 3_666
Cs2 F8 Cs2 86.66(18) 1_545 3_666
Zr1 F8 Cs1 92.7(2) 3_656 3_666
Cu3 F8 Cs1 81.5(2) . 3_666
Cs2 F8 Cs1 164.4(2) 1_545 3_666
Cs2 F8 Cs1 82.12(18) 3_666 3_666

loop_
_geom_bond_atom_site_label_1
_geom_bond_atom_site_label_2
_geom_bond_distance
_geom_bond_site_symmetry_2
Cu1 F2 1.930(6) 4_565
Cu1 F2 1.930(6) .
Cu1 F1 1.959(6) .
Cu1 F1 1.959(6) 4_565
Cu1 F3 2.237(10) .
Cu1 F4 2.368(10) .
Cu2 F1 1.906(6) .
Cu2 F1 1.906(6) 3_655
Cu2 F5 2.018(5) .
Cu2 F5 2.018(5) 3_655
Cu2 F6 2.191(7) 3_655
Cu2 F6 2.191(7) .
Cu3 F7 1.913(4) 3_756
Cu3 F7 1.913(4) .
Cu3 F2 1.930(6) .
Cu3 F2 1.930(6) 3_756
Cu3 F8 2.303(7) 3_756
Cu3 F8 2.303(7) .
Zr1 F3 2.005(9) .
Zr1 F4 2.018(9) 1_455
Zr1 F8 2.043(7) 2_656
Zr1 F8 2.043(7) 3_656
Zr1 F6 2.115(7) 4_565
Zr1 F6 2.115(7) .
Zr1 F5 2.294(9) .
Cs1 F7 3.007(10) 3_666
Cs1 F4 3.086(9) 3_665
Cs1 F6 3.134(8) 1_565
Cs1 F6 3.134(8) 4_565
Cs1 F2 3.237(7) 1_465
Cs1 F2 3.237(7) 4_465
Cs1 F1 3.270(7) 4_465
Cs1 F1 3.270(7) 1_465
Cs1 F5 3.613(10) 3_565
Cs1 F4 3.627(7) 1_465
Cs1 F4 3.627(7) 1_455
Cs1 F8 3.700(8) 3_666
Cs2 F6 3.040(7) 4_565
Cs2 F6 3.040(7) 1_565
Cs2 F8 3.178(7) 1_565
Cs2 F8 3.178(7) 4_565
Cs2 F3 3.221(10) 3_666
Cs2 F2 3.269(8) 1_565
Cs2 F2 3.269(8) 4_565
Cs2 F8 3.432(8) 2_656
Cs2 F8 3.432(8) 3_666
Cs2 F7 3.626(11) 3_766
Cs2 F3 3.645(7) .
Cs2 F3 3.645(7) 1_565
F1 Cs1 3.270(7) 1_645
F2 Cs1 3.237(7) 1_645
F2 Cs2 3.269(8) 1_545
F3 Cs2 3.221(10) 3_666
F3 Cs2 3.645(7) 1_545
F4 Zr1 2.018(9) 1_655
F4 Cs1 3.086(9) 3_665
F4 Cs1 3.627(7) 1_645
F4 Cs1 3.627(7) 1_655
F5 Cu2 2.018(5) 2_655
F5 Cs1 3.613(10) 3_565
F6 Cs2 3.040(7) 1_545
F6 Cs1 3.134(8) 1_545
F7 Cu3 1.913(4) 2_756
F7 Cs1 3.007(10) 3_666
F7 Cs2 3.626(11) 3_766
F8 Zr1 2.043(7) 3_656
F8 Cs2 3.178(7) 1_545
F8 Cs2 3.432(8) 3_666
F8 Cs1 3.700(8) 3_666

loop_
_geom_torsion_atom_site_label_1
_geom_torsion_atom_site_label_2
_geom_torsion_atom_site_label_3
_geom_torsion_atom_site_label_4
_geom_torsion
_geom_torsion_site_symmetry_1
_geom_torsion_site_symmetry_4
F1 Cu2 F1 Cu1 40(100) 3_655 .
F5 Cu2 F1 Cu1 10.4(5) . .
F5 Cu2 F1 Cu1 -169.6(5) 3_655 .
F6 Cu2 F1 Cu1 120.1(5) 3_655 .
F6 Cu2 F1 Cu1 -59.9(5) . .
Cs2 Cu2 F1 Cu1 -93.0(5) 1_545 .
Cs2 Cu2 F1 Cu1 87.0(5) 3_665 .
F1 Cu2 F1 Cs1 -153(100) 3_655 1_645
F5 Cu2 F1 Cs1 177.6(3) . 1_645
F5 Cu2 F1 Cs1 -2.4(3) 3_655 1_645
F6 Cu2 F1 Cs1 -72.7(3) 3_655 1_645
F6 Cu2 F1 Cs1 107.3(3) . 1_645
Cs2 Cu2 F1 Cs1 74.2(2) 1_545 1_645
Cs2 Cu2 F1 Cs1 -105.8(2) 3_665 1_645
F2 Cu1 F1 Cu2 -59(7) 4_565 .
F2 Cu1 F1 Cu2 130.6(5) . .
F1 Cu1 F1 Cu2 -49.8(6) 4_565 .
F3 Cu1 F1 Cu2 43.1(5) . .
F4 Cu1 F1 Cu2 -141.3(5) . .
Cs1 Cu1 F1 Cu2 -87.6(5) 1_655 .
Cs1 Cu1 F1 Cu2 168.8(6) 1_645 .
Cs1 Cu1 F1 Cu2 -107.5(5) 3_665 .
Cs2 Cu1 F1 Cu2 -1.1(6) . .
Cs2 Cu1 F1 Cu2 92.4(5) 1_545 .
F2 Cu1 F1 Cs1 133(6) 4_565 1_645
F2 Cu1 F1 Cs1 -38.2(2) . 1_645
F1 Cu1 F1 Cs1 141.44(13) 4_565 1_645
F3 Cu1 F1 Cs1 -125.7(2) . 1_645
F4 Cu1 F1 Cs1 49.9(2) . 1_645
Cs1 Cu1 F1 Cs1 103.6(2) 1_655 1_645
Cs1 Cu1 F1 Cs1 83.7(2) 3_665 1_645
Cs2 Cu1 F1 Cs1 -169.89(8) . 1_645
Cs2 Cu1 F1 Cs1 -76.40(18) 1_545 1_645
F7 Cu3 F2 Cu1 -157.1(6) 3_756 .
F7 Cu3 F2 Cu1 22.9(6) . .
F2 Cu3 F2 Cu1 60(100) 3_756 .
F8 Cu3 F2 Cu1 -68.3(6) 3_756 .
F8 Cu3 F2 Cu1 111.7(6) . .
Cs2 Cu3 F2 Cu1 -35.1(7) 3_766 .
Cs2 Cu3 F2 Cu1 144.9(7) 1_545 .
Cs1 Cu3 F2 Cu1 51.7(7) 3_666 .
Cs1 Cu3 F2 Cu1 -128.3(7) 1_645 .
F7 Cu3 F2 Cs1 -28.8(3) 3_756 1_645
F7 Cu3 F2 Cs1 151.2(3) . 1_645
F2 Cu3 F2 Cs1 -171(100) 3_756 1_645
F8 Cu3 F2 Cs1 60.1(2) 3_756 1_645
F8 Cu3 F2 Cs1 -119.9(2) . 1_645
Cs2 Cu3 F2 Cs1 93.2(2) 3_766 1_645
Cs2 Cu3 F2 Cs1 -86.8(2) 1_545 1_645
Cs1 Cu3 F2 Cs1 180.0 3_666 1_645
F7 Cu3 F2 Cs2 58.0(3) 3_756 1_545
F7 Cu3 F2 Cs2 -122.0(3) . 1_545
F2 Cu3 F2 Cs2 -84(100) 3_756 1_545
F8 Cu3 F2 Cs2 146.9(2) 3_756 1_545
F8 Cu3 F2 Cs2 -33.1(2) . 1_545
Cs2 Cu3 F2 Cs2 180.0 3_766 1_545
Cs1 Cu3 F2 Cs2 -93.2(2) 3_666 1_545
Cs1 Cu3 F2 Cs2 86.8(2) 1_645 1_545
F2 Cu1 F2 Cu3 -13.0(8) 4_565 .
F1 Cu1 F2 Cu3 166.6(6) . .
F1 Cu1 F2 Cu3 158(6) 4_565 .
F3 Cu1 F2 Cu3 -100.5(6) . .
F4 Cu1 F2 Cu3 75.0(6) . .
Cs1 Cu1 F2 Cu3 26.8(7) 1_655 .
Cs1 Cu1 F2 Cu3 127.6(7) 1_645 .
Cs1 Cu1 F2 Cu3 109.8(5) 3_665 .
Cs2 Cu1 F2 Cu3 -52.0(7) . .
Cs2 Cu1 F2 Cu3 -142.5(7) 1_545 .
F2 Cu1 F2 Cs1 -140.64(16) 4_565 1_645
F1 Cu1 F2 Cs1 38.9(3) . 1_645
F1 Cu1 F2 Cs1 30(6) 4_565 1_645
F3 Cu1 F2 Cs1 131.9(2) . 1_645
F4 Cu1 F2 Cs1 -52.7(2) . 1_645
Cs1 Cu1 F2 Cs1 -100.9(2) 1_655 1_645
Cs1 Cu1 F2 Cs1 -17.8(2) 3_665 1_645
Cs2 Cu1 F2 Cs1 -179.66(7) . 1_645
Cs2 Cu1 F2 Cs1 89.8(2) 1_545 1_645
F2 Cu1 F2 Cs2 129.52(17) 4_565 1_545
F1 Cu1 F2 Cs2 -50.9(3) . 1_545
F1 Cu1 F2 Cs2 -60(6) 4_565 1_545
F3 Cu1 F2 Cs2 42.0(2) . 1_545
F4 Cu1 F2 Cs2 -142.5(2) . 1_545
Cs1 Cu1 F2 Cs2 169.28(7) 1_655 1_545
Cs1 Cu1 F2 Cs2 -89.8(2) 1_645 1_545
Cs1 Cu1 F2 Cs2 -107.6(2) 3_665 1_545
Cs2 Cu1 F2 Cs2 90.5(2) . 1_545
F4 Zr1 F3 Cu1 0.000(12) 1_455 .
F8 Zr1 F3 Cu1 -141.51(19) 2_656 .
F8 Zr1 F3 Cu1 141.51(19) 3_656 .
F6 Zr1 F3 Cu1 -66.49(18) 4_565 .
F6 Zr1 F3 Cu1 66.49(18) . .
F5 Zr1 F3 Cu1 0.0 . .
Cs2 Zr1 F3 Cu1 180.0 3_666 .
Cs2 Zr1 F3 Cu1 -96.76(16) . .
Cs2 Zr1 F3 Cu1 96.76(16) 1_545 .
Cs1 Zr1 F3 Cu1 91.69(17) 1_545 .
Cs1 Zr1 F3 Cu1 -91.69(17) . .
F4 Zr1 F3 Cs2 180.000(12) 1_455 3_666
F8 Zr1 F3 Cs2 38.49(19) 2_656 3_666
F8 Zr1 F3 Cs2 -38.49(19) 3_656 3_666
F6 Zr1 F3 Cs2 113.51(18) 4_565 3_666
F6 Zr1 F3 Cs2 -113.51(18) . 3_666
F5 Zr1 F3 Cs2 180.0 . 3_666
Cs2 Zr1 F3 Cs2 83.24(16) . 3_666
Cs2 Zr1 F3 Cs2 -83.24(16) 1_545 3_666
Cs1 Zr1 F3 Cs2 -88.31(17) 1_545 3_666
Cs1 Zr1 F3 Cs2 88.31(17) . 3_666
F4 Zr1 F3 Cs2 96.76(17) 1_455 .
F8 Zr1 F3 Cs2 -44.7(2) 2_656 .
F8 Zr1 F3 Cs2 -121.7(3) 3_656 .
F6 Zr1 F3 Cs2 30.3(2) 4_565 .
F6 Zr1 F3 Cs2 163.3(2) . .
F5 Zr1 F3 Cs2 96.76(16) . .
Cs2 Zr1 F3 Cs2 -83.24(16) 3_666 .
Cs2 Zr1 F3 Cs2 -166.5(3) 1_545 .
Cs1 Zr1 F3 Cs2 -171.55(6) 1_545 .
Cs1 Zr1 F3 Cs2 5.1(3) . .
F4 Zr1 F3 Cs2 -96.76(17) 1_455 1_545
F8 Zr1 F3 Cs2 121.7(3) 2_656 1_545
F8 Zr1 F3 Cs2 44.7(2) 3_656 1_545
F6 Zr1 F3 Cs2 -163.3(2) 4_565 1_545
F6 Zr1 F3 Cs2 -30.3(2) . 1_545
F5 Zr1 F3 Cs2 -96.76(16) . 1_545
Cs2 Zr1 F3 Cs2 83.24(16) 3_666 1_545
Cs2 Zr1 F3 Cs2 166.5(3) . 1_545
Cs1 Zr1 F3 Cs2 -5.1(3) 1_545 1_545
Cs1 Zr1 F3 Cs2 171.55(6) . 1_545
F2 Cu1 F3 Zr1 132.13(19) 4_565 .
F2 Cu1 F3 Zr1 -132.13(19) . .
F1 Cu1 F3 Zr1 -45.29(18) . .
F1 Cu1 F3 Zr1 45.29(18) 4_565 .
F4 Cu1 F3 Zr1 180.000(4) . .
Cs1 Cu1 F3 Zr1 91.51(12) 1_655 .
Cs1 Cu1 F3 Zr1 -91.51(12) 1_645 .
Cs1 Cu1 F3 Zr1 0.000(1) 3_665 .
Cs2 Cu1 F3 Zr1 98.03(13) . .
Cs2 Cu1 F3 Zr1 -98.03(13) 1_545 .
F2 Cu1 F3 Cs2 -47.87(19) 4_565 3_666
F2 Cu1 F3 Cs2 47.87(19) . 3_666
F1 Cu1 F3 Cs2 134.71(18) . 3_666
F1 Cu1 F3 Cs2 -134.71(18) 4_565 3_666
F4 Cu1 F3 Cs2 0.000(4) . 3_666
Cs1 Cu1 F3 Cs2 -88.49(12) 1_655 3_666
Cs1 Cu1 F3 Cs2 88.49(12) 1_645 3_666
Cs1 Cu1 F3 Cs2 180.0 3_665 3_666
Cs2 Cu1 F3 Cs2 -81.97(13) . 3_666
Cs2 Cu1 F3 Cs2 81.97(13) 1_545 3_666
F2 Cu1 F3 Cs2 34.1(2) 4_565 .
F2 Cu1 F3 Cs2 129.8(2) . .
F1 Cu1 F3 Cs2 -143.3(2) . .
F1 Cu1 F3 Cs2 -52.7(2) 4_565 .
F4 Cu1 F3 Cs2 81.97(13) . .
Cs1 Cu1 F3 Cs2 -6.5(2) 1_655 .
Cs1 Cu1 F3 Cs2 170.46(6) 1_645 .
Cs1 Cu1 F3 Cs2 -98.03(13) 3_665 .
Cs2 Cu1 F3 Cs2 163.9(3) 1_545 .
F2 Cu1 F3 Cs2 -129.8(2) 4_565 1_545
F2 Cu1 F3 Cs2 -34.1(2) . 1_545
F1 Cu1 F3 Cs2 52.7(2) . 1_545
F1 Cu1 F3 Cs2 143.3(2) 4_565 1_545
F4 Cu1 F3 Cs2 -81.97(13) . 1_545
Cs1 Cu1 F3 Cs2 -170.46(6) 1_655 1_545
Cs1 Cu1 F3 Cs2 6.5(2) 1_645 1_545
Cs1 Cu1 F3 Cs2 98.03(13) 3_665 1_545
Cs2 Cu1 F3 Cs2 -163.9(3) . 1_545
F6 Cs2 F3 Zr1 -27.6(2) 4_565 .
F6 Cs2 F3 Zr1 -32.1(3) 1_565 .
F8 Cs2 F3 Zr1 148.5(2) 1_565 .
F8 Cs2 F3 Zr1 145.9(3) 4_565 .
F3 Cs2 F3 Zr1 99.0(3) 3_666 .
F2 Cs2 F3 Zr1 -139.0(3) 1_565 .
F2 Cs2 F3 Zr1 -153.8(4) 4_565 .
F8 Cs2 F3 Zr1 35.3(2) 2_656 .
F8 Cs2 F3 Zr1 20.0(4) 3_666 .
F7 Cs2 F3 Zr1 -164.7(3) 3_766 .
F3 Cs2 F3 Zr1 -54.0(11) 1_565 .
F6 Cs2 F3 Cu1 100.3(3) 4_565 .
F6 Cs2 F3 Cu1 95.7(3) 1_565 .
F8 Cs2 F3 Cu1 -83.6(3) 1_565 .
F8 Cs2 F3 Cu1 -86.3(3) 4_565 .
F3 Cs2 F3 Cu1 -133.1(3) 3_666 .
F2 Cs2 F3 Cu1 -11.1(3) 1_565 .
F2 Cs2 F3 Cu1 -25.93(19) 4_565 .
F8 Cs2 F3 Cu1 163.1(3) 2_656 .
F8 Cs2 F3 Cu1 147.9(2) 3_666 .
F7 Cs2 F3 Cu1 -36.9(3) 3_766 .
F3 Cs2 F3 Cu1 73.8(10) 1_565 .
F6 Cs2 F3 Cs2 -126.6(3) 4_565 3_666
F6 Cs2 F3 Cs2 -131.2(2) 1_565 3_666
F8 Cs2 F3 Cs2 49.5(3) 1_565 3_666
F8 Cs2 F3 Cs2 46.81(19) 4_565 3_666
F3 Cs2 F3 Cs2 0.0 3_666 3_666
F2 Cs2 F3 Cs2 121.96(19) 1_565 3_666
F2 Cs2 F3 Cs2 107.2(2) 4_565 3_666
F8 Cs2 F3 Cs2 -63.76(19) 2_656 3_666
F8 Cs2 F3 Cs2 -79.0(2) 3_666 3_666
F7 Cs2 F3 Cs2 96.23(19) 3_766 3_666
F3 Cs2 F3 Cs2 -153.1(8) 1_565 3_666
F6 Cs2 F3 Cs2 -153.6(11) 4_565 1_545
F6 Cs2 F3 Cs2 -158.1(9) 1_565 1_545
F8 Cs2 F3 Cs2 22.6(10) 1_565 1_545
F8 Cs2 F3 Cs2 19.9(9) 4_565 1_545
F3 Cs2 F3 Cs2 -26.9(8) 3_666 1_545
F2 Cs2 F3 Cs2 95.0(9) 1_565 1_545
F2 Cs2 F3 Cs2 80.3(9) 4_565 1_545
F8 Cs2 F3 Cs2 -90.7(10) 2_656 1_545
F8 Cs2 F3 Cs2 -105.9(9) 3_666 1_545
F7 Cs2 F3 Cs2 69.3(9) 3_766 1_545
F3 Cs2 F3 Cs2 180.000(1) 1_565 1_545
F2 Cu1 F4 Zr1 47.85(19) 4_565 1_655
F2 Cu1 F4 Zr1 -47.85(19) . 1_655
F1 Cu1 F4 Zr1 -134.76(18) . 1_655
F1 Cu1 F4 Zr1 134.76(18) 4_565 1_655
F3 Cu1 F4 Zr1 0.000(2) . 1_655
Cs1 Cu1 F4 Zr1 91.90(10) 1_655 1_655
Cs1 Cu1 F4 Zr1 -91.90(10) 1_645 1_655
Cs1 Cu1 F4 Zr1 180.0 3_665 1_655
Cs2 Cu1 F4 Zr1 78.07(12) . 1_655
Cs2 Cu1 F4 Zr1 -78.07(12) 1_545 1_655
F2 Cu1 F4 Cs1 -132.15(19) 4_565 3_665
F2 Cu1 F4 Cs1 132.15(19) . 3_665
F1 Cu1 F4 Cs1 45.24(18) . 3_665
F1 Cu1 F4 Cs1 -45.24(18) 4_565 3_665
F3 Cu1 F4 Cs1 180.000(2) . 3_665
Cs1 Cu1 F4 Cs1 -88.10(10) 1_655 3_665
Cs1 Cu1 F4 Cs1 88.10(10) 1_645 3_665
Cs2 Cu1 F4 Cs1 -101.93(12) . 3_665
Cs2 Cu1 F4 Cs1 101.93(12) 1_545 3_665
F2 Cu1 F4 Cs1 139.8(2) 4_565 1_645
F2 Cu1 F4 Cs1 44.0(2) . 1_645
F1 Cu1 F4 Cs1 -42.9(2) . 1_645
F1 Cu1 F4 Cs1 -133.3(2) 4_565 1_645
F3 Cu1 F4 Cs1 91.90(10) . 1_645
Cs1 Cu1 F4 Cs1 -176.2(2) 1_655 1_645
Cs1 Cu1 F4 Cs1 -88.10(10) 3_665 1_645
Cs2 Cu1 F4 Cs1 169.97(6) . 1_645
Cs2 Cu1 F4 Cs1 13.8(2) 1_545 1_645
F2 Cu1 F4 Cs1 -44.0(2) 4_565 1_655
F2 Cu1 F4 Cs1 -139.8(2) . 1_655
F1 Cu1 F4 Cs1 133.3(2) . 1_655
F1 Cu1 F4 Cs1 42.9(2) 4_565 1_655
F3 Cu1 F4 Cs1 -91.90(10) . 1_655
Cs1 Cu1 F4 Cs1 176.2(2) 1_645 1_655
Cs1 Cu1 F4 Cs1 88.10(10) 3_665 1_655
Cs2 Cu1 F4 Cs1 -13.8(2) . 1_655
Cs2 Cu1 F4 Cs1 -169.97(6) 1_545 1_655
F1 Cu2 F5 Cu2 58.3(5) . 2_655
F1 Cu2 F5 Cu2 -121.7(5) 3_655 2_655
F5 Cu2 F5 Cu2 -38(100) 3_655 2_655
F6 Cu2 F5 Cu2 -31.0(5) 3_655 2_655
F6 Cu2 F5 Cu2 149.0(5) . 2_655
Cs2 Cu2 F5 Cu2 121.3(4) 1_545 2_655
Cs2 Cu2 F5 Cu2 -58.7(4) 3_665 2_655
F1 Cu2 F5 Zr1 -77.7(4) . .
F1 Cu2 F5 Zr1 102.3(4) 3_655 .
F5 Cu2 F5 Zr1 -174(100) 3_655 .
F6 Cu2 F5 Zr1 -167.0(3) 3_655 .
F6 Cu2 F5 Zr1 13.0(3) . .
Cs2 Cu2 F5 Zr1 -14.8(3) 1_545 .
Cs2 Cu2 F5 Zr1 165.2(3) 3_665 .
F1 Cu2 F5 Cs1 178.1(3) . 3_565
F1 Cu2 F5 Cs1 -1.9(3) 3_655 3_565
F5 Cu2 F5 Cs1 82(100) 3_655 3_565
F6 Cu2 F5 Cs1 88.8(3) 3_655 3_565
F6 Cu2 F5 Cs1 -91.2(3) . 3_565
Cs2 Cu2 F5 Cs1 -119.01(18) 1_545 3_565
Cs2 Cu2 F5 Cs1 60.99(18) 3_665 3_565
F3 Zr1 F5 Cu2 -71.8(3) . 2_655
F4 Zr1 F5 Cu2 108.2(3) 1_455 2_655
F8 Zr1 F5 Cu2 16.4(6) 2_656 2_655
F8 Zr1 F5 Cu2 -160.0(3) 3_656 2_655
F6 Zr1 F5 Cu2 13.8(3) 4_565 2_655
F6 Zr1 F5 Cu2 -157.5(5) . 2_655
Cs2 Zr1 F5 Cu2 -71.8(3) 3_666 2_655
Cs2 Zr1 F5 Cu2 -14.4(3) . 2_655
Cs2 Zr1 F5 Cu2 -129.3(3) 1_545 2_655
Cs1 Zr1 F5 Cu2 164.9(3) 1_545 2_655
Cs1 Zr1 F5 Cu2 51.4(3) . 2_655
F3 Zr1 F5 Cu2 71.8(3) . .
F4 Zr1 F5 Cu2 -108.2(3) 1_455 .
F8 Zr1 F5 Cu2 160.0(3) 2_656 .
F8 Zr1 F5 Cu2 -16.4(6) 3_656 .
F6 Zr1 F5 Cu2 157.5(5) 4_565 .
F6 Zr1 F5 Cu2 -13.8(3) . .
Cs2 Zr1 F5 Cu2 71.8(3) 3_666 .
Cs2 Zr1 F5 Cu2 129.3(3) . .
Cs2 Zr1 F5 Cu2 14.4(3) 1_545 .
Cs1 Zr1 F5 Cu2 -51.4(3) 1_545 .
Cs1 Zr1 F5 Cu2 -164.9(3) . .
F3 Zr1 F5 Cs1 180.0 . 3_565
F4 Zr1 F5 Cs1 0.0 1_455 3_565
F8 Zr1 F5 Cs1 -91.8(4) 2_656 3_565
F8 Zr1 F5 Cs1 91.8(4) 3_656 3_565
F6 Zr1 F5 Cs1 -94.3(2) 4_565 3_565
F6 Zr1 F5 Cs1 94.3(2) . 3_565
Cs2 Zr1 F5 Cs1 180.0 3_666 3_565
Cs2 Zr1 F5 Cs1 -122.57(7) . 3_565
Cs2 Zr1 F5 Cs1 122.57(7) 1_545 3_565
Cs1 Zr1 F5 Cs1 56.78(7) 1_545 3_565
Cs1 Zr1 F5 Cs1 -56.78(7) . 3_565
F3 Zr1 F6 Cu2 -80.7(3) . .
F4 Zr1 F6 Cu2 97.2(3) 1_455 .
F8 Zr1 F6 Cu2 -159.3(4) 2_656 .
F8 Zr1 F6 Cu2 -168.9(3) 3_656 .
F6 Zr1 F6 Cu2 2.0(6) 4_565 .
F5 Zr1 F6 Cu2 12.8(3) . .
Cs2 Zr1 F6 Cu2 -128.8(2) 3_666 .
Cs2 Zr1 F6 Cu2 -58.1(4) . .
Cs2 Zr1 F6 Cu2 -121.2(4) 1_545 .
Cs1 Zr1 F6 Cu2 130.5(4) 1_545 .
Cs1 Zr1 F6 Cu2 67.6(4) . .
F3 Zr1 F6 Cs2 40.5(3) . 1_545
F4 Zr1 F6 Cs2 -141.6(3) 1_455 1_545
F8 Zr1 F6 Cs2 -38.0(7) 2_656 1_545
F8 Zr1 F6 Cs2 -47.6(3) 3_656 1_545
F6 Zr1 F6 Cs2 123.2(3) 4_565 1_545
F5 Zr1 F6 Cs2 134.0(4) . 1_545
Cs2 Zr1 F6 Cs2 -7.6(3) 3_666 1_545
Cs2 Zr1 F6 Cs2 63.2(4) . 1_545
Cs1 Zr1 F6 Cs2 -108.3(3) 1_545 1_545
Cs1 Zr1 F6 Cs2 -171.19(9) . 1_545
F3 Zr1 F6 Cs1 148.8(3) . 1_545
F4 Zr1 F6 Cs1 -33.3(3) 1_455 1_545
F8 Zr1 F6 Cs1 70.2(6) 2_656 1_545
F8 Zr1 F6 Cs1 60.7(3) 3_656 1_545
F6 Zr1 F6 Cs1 -128.5(3) 4_565 1_545
F5 Zr1 F6 Cs1 -117.7(3) . 1_545
Cs2 Zr1 F6 Cs1 100.67(18) 3_666 1_545
Cs2 Zr1 F6 Cs1 171.45(8) . 1_545
Cs2 Zr1 F6 Cs1 108.3(3) 1_545 1_545
Cs1 Zr1 F6 Cs1 -62.9(4) . 1_545
F1 Cu2 F6 Zr1 76.8(3) . .
F1 Cu2 F6 Zr1 -103.2(3) 3_655 .
F5 Cu2 F6 Zr1 -14.2(3) . .
F5 Cu2 F6 Zr1 165.8(3) 3_655 .
F6 Cu2 F6 Zr1 -56(97) 3_655 .
Cs2 Cu2 F6 Zr1 123.3(4) 1_545 .
Cs2 Cu2 F6 Zr1 -56.7(4) 3_665 .
F1 Cu2 F6 Cs2 -46.5(3) . 1_545
F1 Cu2 F6 Cs2 133.5(3) 3_655 1_545
F5 Cu2 F6 Cs2 -137.4(3) . 1_545
F5 Cu2 F6 Cs2 42.6(3) 3_655 1_545
F6 Cu2 F6 Cs2 -180(100) 3_655 1_545
Cs2 Cu2 F6 Cs2 180.0 3_665 1_545
F1 Cu2 F6 Cs1 -157.7(3) . 1_545
F1 Cu2 F6 Cs1 22.3(3) 3_655 1_545
F5 Cu2 F6 Cs1 111.4(4) . 1_545
F5 Cu2 F6 Cs1 -68.6(4) 3_655 1_545
F6 Cu2 F6 Cs1 69(97) 3_655 1_545
Cs2 Cu2 F6 Cs1 -111.1(3) 1_545 1_545
Cs2 Cu2 F6 Cs1 68.9(3) 3_665 1_545
F7 Cu3 F7 Cu3 -104(100) 3_756 2_756
F2 Cu3 F7 Cu3 -45.3(8) . 2_756
F2 Cu3 F7 Cu3 134.7(8) 3_756 2_756
F8 Cu3 F7 Cu3 40.9(8) 3_756 2_756
F8 Cu3 F7 Cu3 -139.1(8) . 2_756
Cs2 Cu3 F7 Cu3 85.7(8) 3_766 2_756
Cs2 Cu3 F7 Cu3 -94.3(8) 1_545 2_756
Cs1 Cu3 F7 Cu3 167.4(10) 3_666 2_756
Cs1 Cu3 F7 Cu3 -12.6(10) 1_645 2_756
F7 Cu3 F7 Cs1 88(100) 3_756 3_666
F2 Cu3 F7 Cs1 147.3(3) . 3_666
F2 Cu3 F7 Cs1 -32.7(3) 3_756 3_666
F8 Cu3 F7 Cs1 -126.5(3) 3_756 3_666
F8 Cu3 F7 Cs1 53.5(3) . 3_666
Cs2 Cu3 F7 Cs1 -81.7(3) 3_766 3_666
Cs2 Cu3 F7 Cs1 98.3(3) 1_545 3_666
Cs1 Cu3 F7 Cs1 180.000(1) 1_645 3_666
F7 Cu3 F7 Cs2 170(100) 3_756 3_766
F2 Cu3 F7 Cs2 -131.0(2) . 3_766
F2 Cu3 F7 Cs2 49.0(2) 3_756 3_766
F8 Cu3 F7 Cs2 -44.8(2) 3_756 3_766
F8 Cu3 F7 Cs2 135.2(2) . 3_766
Cs2 Cu3 F7 Cs2 180.0 1_545 3_766
Cs1 Cu3 F7 Cs2 81.7(3) 3_666 3_766
Cs1 Cu3 F7 Cs2 -98.3(3) 1_645 3_766
F7 Cu3 F8 Zr1 57.4(5) 3_756 3_656
F7 Cu3 F8 Zr1 -122.6(5) . 3_656
F2 Cu3 F8 Zr1 145.0(5) . 3_656
F2 Cu3 F8 Zr1 -35.0(5) 3_756 3_656
F8 Cu3 F8 Zr1 170(100) 3_756 3_656
Cs2 Cu3 F8 Zr1 -68.8(5) 3_766 3_656
Cs2 Cu3 F8 Zr1 111.2(5) 1_545 3_656
Cs1 Cu3 F8 Zr1 -83.9(5) 3_666 3_656
Cs1 Cu3 F8 Zr1 96.1(5) 1_645 3_656
F7 Cu3 F8 Cs2 -53.7(3) 3_756 1_545
F7 Cu3 F8 Cs2 126.3(3) . 1_545
F2 Cu3 F8 Cs2 33.8(2) . 1_545
F2 Cu3 F8 Cs2 -146.2(2) 3_756 1_545
F8 Cu3 F8 Cs2 58(100) 3_756 1_545
Cs2 Cu3 F8 Cs2 180.0 3_766 1_545
Cs1 Cu3 F8 Cs2 164.9(2) 3_666 1_545
Cs1 Cu3 F8 Cs2 -15.1(2) 1_645 1_545
F7 Cu3 F8 Cs2 -142.1(3) 3_756 3_666
F7 Cu3 F8 Cs2 37.9(3) . 3_666
F2 Cu3 F8 Cs2 -54.5(3) . 3_666
F2 Cu3 F8 Cs2 125.5(3) 3_756 3_666
F8 Cu3 F8 Cs2 -30(100) 3_756 3_666
Cs2 Cu3 F8 Cs2 91.7(2) 3_766 3_666
Cs2 Cu3 F8 Cs2 -88.3(2) 1_545 3_666
Cs1 Cu3 F8 Cs2 76.6(2) 3_666 3_666
Cs1 Cu3 F8 Cs2 -103.4(2) 1_645 3_666
F7 Cu3 F8 Cs1 141.4(2) 3_756 3_666
F7 Cu3 F8 Cs1 -38.6(2) . 3_666
F2 Cu3 F8 Cs1 -131.1(2) . 3_666
F2 Cu3 F8 Cs1 48.9(2) 3_756 3_666
F8 Cu3 F8 Cs1 -106(100) 3_756 3_666
Cs2 Cu3 F8 Cs1 15.1(2) 3_766 3_666
Cs2 Cu3 F8 Cs1 -164.9(2) 1_545 3_666
Cs1 Cu3 F8 Cs1 180.0 1_645 3_666
